data_4034192
loop_
_publ_author_name
'Sigalov, Mark V.'
'Afonin, Andrey V.'
'Sterkhova, Irina V.'
'Shainyan, Bagrat A.'

_publ_section_title
;
 2<i>H</i>-Indazole Tautomers Stabilized by Intra- and Intermolecular
 Hydrogen Bonds.
;
_journal_issue 14
_journal_name_full 'The Journal of organic chemistry'
_journal_page_first 9075
_journal_page_last 9086
_journal_paper_doi 10.1021/acs.joc.9b01021
_journal_volume 84
_journal_year 2019
_chemical_formula_moiety 'C17 H12 N2 O'
_chemical_formula_sum 'C17 H12 N2 O'
_chemical_formula_weight 260.30
_space_group_crystal_system monoclinic
_space_group_IT_number 14
_space_group_name_Hall '-P 2ybc'
_space_group_name_H-M_alt 'P 1 21/c 1'
_symmetry_Int_Tables_number 14
_atom_sites_solution_primary dual
_audit_creation_date 2018-06-05
_audit_creation_method
;
Olex2 1.2
(compiled 2018.05.29 svn.r3508 for OlexSys, GUI svn.r5506)
;
_cell_angle_alpha 90
_cell_angle_beta 92.6080(10)
_cell_angle_gamma 90
_cell_formula_units_Z 4
_cell_length_a 12.2263(2)
_cell_length_b 6.08740(10)
_cell_length_c 16.4983(2)
_cell_measurement_reflns_used 8813
_cell_measurement_temperature 100.00(10)
_cell_measurement_theta_max 76.8610
_cell_measurement_theta_min 3.6220
_cell_volume 1226.64(3)
_computing_cell_refinement 'CrysAlisPro 1.171.39.46 (Rigaku OD, 2018)'
_computing_data_collection 'CrysAlisPro 1.171.39.46 (Rigaku OD, 2018)'
_computing_data_reduction 'CrysAlisPro 1.171.39.46 (Rigaku OD, 2018)'
_computing_molecular_graphics 'Olex2 (Dolomanov et al., 2009)'
_computing_publication_material 'Olex2 (Dolomanov et al., 2009)'
_computing_structure_refinement 'olex2.refine (Bourhis et al., 2015)'
_computing_structure_solution 'ShelXT (Sheldrick, 2015)'
_diffrn_ambient_environment N~2~
_diffrn_ambient_temperature 100.00(10)
_diffrn_detector 'CCD plate'
_diffrn_detector_type HyPix
_diffrn_measured_fraction_theta_full 0.9839
_diffrn_measured_fraction_theta_max 0.9839
_diffrn_measurement_details
;
List of Runs (angles in degrees, time in seconds):

  # Type    Start    End  Width  t~exp~   \w     \q     \k     \f   Frames
--------------------------------------------------------------------------
  1  \w     44.00 115.00   0.50    0.05    --   48.66  38.00-120.00  142
  2  \w    149.00 177.00   0.50    0.15    --  105.75 125.00-180.00   56
  3  \w    120.00 145.00   0.50    0.15    --  105.75 138.00 -71.00   50
  4  \w    106.00 142.00   0.50    0.15    --  105.75 125.00-180.00   72
  5  \w     39.00  82.00   0.50    0.15    --  105.75 -30.00-180.00   86
  6  \w     58.00 109.00   0.50    0.15    --  105.75 -61.00-180.00  102
  7  \w     70.00  96.00   0.50    0.15    --  105.75 -95.00-120.00   52
  8  \w     39.00 102.00   0.50    0.05    --   48.66-138.00-133.00  126
  9  \w     39.00 127.00   0.50    0.15    --  105.75-138.00-133.00  176
 10  \w     35.00 122.00   0.50    0.15    --  105.75-132.00  42.00  174
 11  \w     44.00 116.00   0.50    0.15    --  105.75-125.00 150.00  144
 12  \w     36.00  82.00   0.50    0.15    --  105.75 -30.00  90.00   92
 13  \w     35.00 115.00   0.50    0.15    --  105.75-125.00  60.00  160
 14  \w     40.00  79.00   0.50    0.15    --  105.75 -45.00-120.00   78
 15  \w     38.00  63.00   0.50    0.15    --  105.75 -30.00-150.00   50
 16  \w     34.00 116.00   0.50    0.15    --  105.75-125.00-180.00  164
 17  \w     97.00 172.00   0.50    0.15    --  105.75 125.00 150.00  150
 18  \w    109.00 134.00   0.50    0.15    --  105.75 132.00 111.00   50
 19  \w    -55.00 -12.00   0.50    0.15    --  -84.25  30.00-180.00   86
 20  \w   -100.00 -17.00   0.50    0.05    --  -48.66 138.00 -71.00  166
 21  \w    -96.00 -14.00   0.50    0.15    --  -84.25 132.00 111.00  164
 22  \w   -101.00 -17.00   0.50    0.15    --  -84.25 138.00 -71.00  168
 23  \w   -119.00 -28.00   0.50    0.05    --  -48.66 -77.00  60.00  182
 24  \w   -119.00 -66.00   0.50    0.05    --  -48.66-132.00  42.00  106
 25  \w   -119.00 -70.00   0.50    0.05    --  -48.66-125.00  90.00   98
 26  \w   -119.00 -62.00   0.50    0.05    --  -48.66-138.00-133.00  114
;
_diffrn_measurement_device 'four-circle diffractometer'
_diffrn_measurement_device_type 'XtaLAB Synergy, Dualflex, HyPix'
_diffrn_measurement_method '\w scans'
_diffrn_orient_matrix_type 'CrysAlisPro convention (1999,Acta A55,543-557)'
_diffrn_orient_matrix_UB_11 0.1217664000
_diffrn_orient_matrix_UB_12 0.0567175000
_diffrn_orient_matrix_UB_13 -0.0083976000
_diffrn_orient_matrix_UB_21 -0.0275914000
_diffrn_orient_matrix_UB_22 0.2465856000
_diffrn_orient_matrix_UB_23 0.0039398000
_diffrn_orient_matrix_UB_31 0.0179595000
_diffrn_orient_matrix_UB_32 -0.0052972000
_diffrn_orient_matrix_UB_33 0.0930085000
_diffrn_radiation_monochromator mirror
_diffrn_radiation_probe x-ray
_diffrn_radiation_type 'Cu K\a'
_diffrn_radiation_wavelength 1.54184
_diffrn_reflns_av_R_equivalents 0.0382
_diffrn_reflns_av_unetI/netI 0.0303
_diffrn_reflns_limit_h_max 15
_diffrn_reflns_limit_h_min -15
_diffrn_reflns_limit_k_max 7
_diffrn_reflns_limit_k_min -7
_diffrn_reflns_limit_l_max 20
_diffrn_reflns_limit_l_min -15
_diffrn_reflns_number 13422
_diffrn_reflns_theta_full 77.3839
_diffrn_reflns_theta_max 77.38
_diffrn_reflns_theta_min 3.62
_diffrn_source 'micro-focus sealed X-ray tube'
_diffrn_source_type 'PhotonJet (Cu) X-ray Source'
_exptl_absorpt_coefficient_mu 0.713
_exptl_absorpt_correction_T_max 1.00000
_exptl_absorpt_correction_T_min 0.79439
_exptl_absorpt_correction_type multi-scan
_exptl_absorpt_process_details
;
CrysAlisPro 1.171.39.46 (Rigaku Oxford Diffraction, 2018)
Empirical absorption correction using spherical harmonics,
 implemented in SCALE3 ABSPACK scaling algorithm.
;
_exptl_crystal_colour 'clear reddish red'
_exptl_crystal_colour_lustre clear
_exptl_crystal_colour_modifier reddish
_exptl_crystal_colour_primary red
_exptl_crystal_density_diffrn 1.4094
_exptl_crystal_description block
_exptl_crystal_F_000 545.6745
_exptl_crystal_size_max 0.1
_exptl_crystal_size_mid 0.1
_exptl_crystal_size_min 0.1
_refine_diff_density_max 0.2044
_refine_diff_density_min -0.2364
_refine_diff_density_rms 0.0548
_refine_ls_d_res_high 0.7900
_refine_ls_d_res_low 12.2136
_refine_ls_goodness_of_fit_ref 1.0307
_refine_ls_hydrogen_treatment mixed
_refine_ls_matrix_type full
_refine_ls_number_constraints 18
_refine_ls_number_parameters 197
_refine_ls_number_reflns 2571
_refine_ls_number_restraints 2
_refine_ls_restrained_S_all 1.0303
_refine_ls_R_factor_all 0.0428
_refine_ls_R_factor_gt 0.0395
_refine_ls_shift/su_max 0.0000
_refine_ls_shift/su_mean 0.0000
_refine_ls_structure_factor_coef Fsqd
_refine_ls_weighting_details 'w=1/[\s^2^(Fo^2^)+(0.0453P)^2^+0.4921P] where P=(Fo^2^+2Fc^2^)/3'
_refine_ls_weighting_scheme calc
_refine_ls_wR_factor_gt 0.0965
_refine_ls_wR_factor_ref 0.0997
_reflns_Friedel_coverage 0.0
_reflns_limit_h_max 15
_reflns_limit_h_min -15
_reflns_limit_k_max 7
_reflns_limit_k_min 0
_reflns_limit_l_max 20
_reflns_limit_l_min 0
_reflns_number_gt 2346
_reflns_number_total 2571
_reflns_threshold_expression I>=2u(I)
_cod_data_source_file jo9b01021_si_002.cif
_cod_data_source_block Mark2_4_6_2018_1
_cod_database_code 4034192
_reflns_odcompleteness_completeness 99.78
_reflns_odcompleteness_iscentric 1
_reflns_odcompleteness_theta 74.33
_olex2_refinement_description
;
1. Fixed Uiso
 At 1.2 times of:
  All C(H) groups
2. Restrained distances
 H2-N2
 0.93 with sigma of 0.005
 H1-N1
 0.93 with sigma of 0.005
3. Others
 Fixed Sof: H1(0.82) H2(0.18)
4.a Aromatic/amide H refined with riding coordinates:
 C10(H10), C13(H13), C3(H3), C14(H14), C16(H16), C15(H15), C6(H6), C4(H4),
 C5(H5)
;
_olex2_submission_special_instructions 'No special instructions were received'
_oxdiff_exptl_absorpt_empirical_details
;
Empirical correction (ABSPACK) includes:
- Absorption correction using spherical harmonics
- Frame scaling
;
_oxdiff_exptl_absorpt_empirical_full_max 1.464
_oxdiff_exptl_absorpt_empirical_full_min 0.655

loop_
_space_group_symop_id
_space_group_symop_operation_xyz
1 x,y,z
2 -x,y+1/2,-z+1/2
3 -x,-y,-z
4 x,-y-1/2,z-1/2

loop_
_atom_site_label
_atom_site_type_symbol
_atom_site_fract_x
_atom_site_fract_y
_atom_site_fract_z
_atom_site_U_iso_or_equiv
_atom_site_adp_type
_atom_site_occupancy
_atom_site_refinement_flags_posn
O1 O 0.81616(7) 0.11984(15) 0.44731(5) 0.0288(2) Uani 1.000000 .
N2 N 0.54222(8) 0.78508(17) 0.45447(6) 0.0229(2) Uani 1.000000 D
N1 N 0.45101(8) 0.88451(18) 0.42125(6) 0.0230(2) Uani 1.000000 D
C11 C 0.55330(9) 0.5968(2) 0.41433(7) 0.0210(2) Uani 1.000000 .
C12 C 0.46594(9) 0.5713(2) 0.35432(6) 0.0213(3) Uani 1.000000 .
C1 C 0.81507(10) 0.2896(2) 0.48728(7) 0.0231(3) Uani 1.000000 .
C9 C 0.73053(10) 0.4660(2) 0.48049(7) 0.0222(3) Uani 1.000000 .
C17 C 0.40189(10) 0.7613(2) 0.36094(7) 0.0222(3) Uani 1.000000 .
C10 C 0.64266(10) 0.4439(2) 0.42948(7) 0.0226(3) Uani 1.000000 .
H10 H 0.63859(10) 0.3136(2) 0.40005(7) 0.0271(3) Uiso 1.000000 R
C13 C 0.43753(10) 0.4112(2) 0.29576(7) 0.0236(3) Uani 1.000000 .
H13 H 0.47888(10) 0.2840(2) 0.29103(7) 0.0283(3) Uiso 1.000000 R
C2 C 0.89561(10) 0.3592(2) 0.55153(7) 0.0233(3) Uani 1.000000 .
C7 C 0.86610(9) 0.5643(2) 0.58093(7) 0.0232(3) Uani 1.000000 .
C8 C 0.76225(10) 0.6491(2) 0.53837(7) 0.0234(3) Uani 1.000000 .
C3 C 0.98846(10) 0.2484(2) 0.58213(7) 0.0270(3) Uani 1.000000 .
H3 H 1.00778(10) 0.1123(2) 0.56159(7) 0.0324(3) Uiso 1.000000 R
C14 C 0.34615(10) 0.4491(2) 0.24547(7) 0.0267(3) Uani 1.000000 .
H14 H 0.32563(10) 0.3454(2) 0.20625(7) 0.0321(3) Uiso 1.000000 R
C16 C 0.30886(10) 0.8005(2) 0.30972(7) 0.0252(3) Uani 1.000000 .
H16 H 0.26679(10) 0.9268(2) 0.31428(7) 0.0303(3) Uiso 1.000000 R
C15 C 0.28336(10) 0.6417(2) 0.25240(7) 0.0276(3) Uani 1.000000 .
H15 H 0.22271(10) 0.6623(2) 0.21713(7) 0.0331(3) Uiso 1.000000 R
C6 C 0.92953(10) 0.6621(2) 0.64297(7) 0.0276(3) Uani 1.000000 .
H6 H 0.91095(10) 0.7991(2) 0.66313(7) 0.0331(3) Uiso 1.000000 R
C4 C 1.05101(10) 0.3473(2) 0.64401(7) 0.0309(3) Uani 1.000000 .
H4 H 1.11335(10) 0.2771(2) 0.66551(7) 0.0370(4) Uiso 1.000000 R
C5 C 1.02114(11) 0.5510(2) 0.67421(8) 0.0309(3) Uani 1.000000 .
H5 H 1.06353(11) 0.6142(2) 0.71626(8) 0.0371(4) Uiso 1.000000 R
H8a H 0.7052(12) 0.679(2) 0.5781(8) 0.026(4) Uiso 1.000000 .
H8b H 0.7725(13) 0.790(3) 0.5086(9) 0.036(4) Uiso 1.000000 .
H1 H 0.4265(12) 1.0123(16) 0.4453(8) 0.017(4) Uiso 0.820000 D
H2 H 0.582(6) 0.851(14) 0.497(3) 0.04(2) Uiso 0.180000 D

loop_
_atom_site_aniso_label
_atom_site_aniso_U_11
_atom_site_aniso_U_22
_atom_site_aniso_U_33
_atom_site_aniso_U_12
_atom_site_aniso_U_13
_atom_site_aniso_U_23
O1 0.0321(5) 0.0239(5) 0.0299(5) 0.0056(4) -0.0018(3) -0.0019(4)
N2 0.0220(5) 0.0239(5) 0.0224(5) 0.0028(4) -0.0012(4) 0.0006(4)
N1 0.0233(5) 0.0227(5) 0.0228(5) 0.0042(4) -0.0016(4) -0.0013(4)
C11 0.0222(5) 0.0222(6) 0.0187(5) 0.0002(5) 0.0011(4) 0.0008(4)
C12 0.0216(5) 0.0241(6) 0.0183(5) 0.0005(5) 0.0021(4) 0.0018(4)
C1 0.0243(6) 0.0232(6) 0.0218(5) 0.0014(5) 0.0025(4) 0.0038(5)
C9 0.0240(6) 0.0220(6) 0.0208(5) 0.0012(5) 0.0026(4) 0.0024(4)
C17 0.0230(6) 0.0246(6) 0.0192(5) -0.0004(5) 0.0018(4) 0.0004(4)
C10 0.0260(6) 0.0223(6) 0.0196(5) 0.0020(5) 0.0018(4) 0.0009(4)
C13 0.0246(6) 0.0246(6) 0.0218(5) 0.0001(5) 0.0031(4) -0.0008(5)
C2 0.0235(6) 0.0253(6) 0.0212(5) 0.0002(5) 0.0024(4) 0.0044(5)
C7 0.0224(6) 0.0256(6) 0.0217(5) -0.0009(5) 0.0020(4) 0.0042(5)
C8 0.0235(6) 0.0227(6) 0.0238(6) 0.0017(5) 0.0000(4) 0.0004(5)
C3 0.0259(6) 0.0299(7) 0.0253(6) 0.0039(5) 0.0021(4) 0.0047(5)
C14 0.0260(6) 0.0326(7) 0.0216(6) -0.0030(5) 0.0006(4) -0.0041(5)
C16 0.0215(6) 0.0284(7) 0.0257(6) 0.0031(5) 0.0012(4) 0.0022(5)
C15 0.0217(6) 0.0373(8) 0.0236(6) 0.0004(5) -0.0012(4) 0.0014(5)
C6 0.0264(6) 0.0295(7) 0.0269(6) -0.0033(5) 0.0012(5) -0.0011(5)
C4 0.0238(6) 0.0404(8) 0.0281(6) 0.0029(6) -0.0019(5) 0.0080(6)
C5 0.0264(6) 0.0392(8) 0.0268(6) -0.0055(6) -0.0028(5) 0.0022(5)

loop_
_atom_type_symbol
_atom_type_scat_dispersion_real
_atom_type_scat_dispersion_imag
_atom_type_scat_Cromer_Mann_a1
_atom_type_scat_Cromer_Mann_a2
_atom_type_scat_Cromer_Mann_a3
_atom_type_scat_Cromer_Mann_a4
_atom_type_scat_Cromer_Mann_b1
_atom_type_scat_Cromer_Mann_b2
_atom_type_scat_Cromer_Mann_b3
_atom_type_scat_Cromer_Mann_b4
_atom_type_scat_Cromer_Mann_c
_atom_type_scat_source
_atom_type_scat_dispersion_source
H 0.00000 0.00000 0.49300 0.32291 0.14019 0.04081 10.51090 26.12570 3.14236 57.79970 0.0030380000826 'International Tables Volume C Table 6.1.1.4 (pp. 500-502)' 'Henke, Gullikson and Davis, At. Data and Nucl. Data Tables, 1993, 54, 2'
C 0.01920 0.00962 2.31000 1.02000 1.58860 0.86500 20.84390 10.20750 0.56870 51.65120 0.215599998832 'International Tables Volume C Table 6.1.1.4 (pp. 500-502)' 'Henke, Gullikson and Davis, At. Data and Nucl. Data Tables, 1993, 54, 2'
O 0.05239 0.03377 3.04850 2.28680 1.54630 0.86700 13.27710 5.70110 0.32390 32.90890 0.250800013542 'International Tables Volume C Table 6.1.1.4 (pp. 500-502)' 'Henke, Gullikson and Davis, At. Data and Nucl. Data Tables, 1993, 54, 2'
N 0.03256 0.01839 12.21260 3.13220 2.01250 1.16630 0.00570 9.89330 28.99750 0.58260 -11.5290002823 'International Tables Volume C Table 6.1.1.4 (pp. 500-502)' 'Henke, Gullikson and Davis, At. Data and Nucl. Data Tables, 1993, 54, 2'

loop_
_geom_angle_atom_site_label_1
_geom_angle_atom_site_label_2
_geom_angle_atom_site_label_3
_geom_angle
C11 N2 N1 106.38(9)
C17 N1 N2 112.00(10)
C12 C11 N2 110.31(10)
C10 C11 N2 124.02(10)
C10 C11 C12 125.67(11)
C17 C12 C11 104.97(10)
C13 C12 C11 134.76(11)
C13 C12 C17 120.25(11)
C9 C1 O1 126.22(11)
C2 C1 O1 127.23(11)
C2 C1 C9 106.55(10)
C10 C9 C1 120.51(11)
C8 C9 C1 109.11(10)
C8 C9 C10 130.37(11)
C12 C17 N1 106.33(10)
C16 C17 N1 131.50(12)
C16 C17 C12 122.13(11)
C9 C10 C11 128.34(12)
C14 C13 C12 117.73(12)
C7 C2 C1 109.42(10)
C3 C2 C1 128.79(12)
C3 C2 C7 121.79(11)
C8 C7 C2 111.67(10)
C6 C7 C2 119.71(11)
C6 C7 C8 128.61(12)
C7 C8 C9 103.19(10)
C4 C3 C2 118.01(13)
C15 C14 C13 121.30(11)
C15 C16 C17 116.42(12)
C16 C15 C14 122.16(11)
C5 C6 C7 118.62(13)
C5 C4 C3 120.40(12)
C4 C5 C6 121.46(12)

loop_
_geom_bond_atom_site_label_1
_geom_bond_atom_site_label_2
_geom_bond_distance
O1 C1 1.2264(15)
N2 N1 1.3618(13)
N2 C11 1.3337(16)
N1 C17 1.3636(15)
C11 C12 1.4314(15)
C11 C10 1.4482(16)
C12 C17 1.4037(17)
C12 C13 1.4049(17)
C1 C9 1.4912(17)
C1 C2 1.4757(16)
C9 C10 1.3409(16)
C9 C8 1.5069(17)
C17 C16 1.4062(16)
C13 C14 1.3804(16)
C2 C7 1.3930(18)
C2 C3 1.3951(17)
C7 C8 1.5134(16)
C7 C6 1.3895(17)
C3 C4 1.3849(18)
C14 C15 1.4087(19)
C16 C15 1.3781(18)
C6 C5 1.3873(18)
C4 C5 1.392(2)

loop_
_restr_distance_atom_site_label_1
_restr_distance_atom_site_label_2
_restr_distance_site_symmetry_2
_restr_distance_target
_restr_distance_target_weight_param
_restr_distance_diff
H1 N1 1 0.9300 0.0050 0.0004
H2 N2 1 0.9300 0.0050 -0.0003
